data_2201205
loop_
_publ_author_name
'M. Alagar'
'M. Subha Nandhini'
'R. V. Krishnakumar'
'S. Natarajan'

_publ_section_title
;
 <small>DL</small>-Methioninium maleate
;
_journal_issue 4
_journal_name_full 'Acta Crystallographica Section E'
_journal_page_first o396
_journal_page_last o398
_journal_paper_doi 10.1107/S1600536802004324
_journal_volume 58
_journal_year 2002
_chemical_formula_iupac 'C5 H12 N O2 S 1+, C4 H3 O4 1-'
_chemical_formula_moiety 'C5 H12 N O2 S 1+, C4 H3 O4 1-'
_chemical_formula_sum 'C9 H15 N O6 S'
_chemical_formula_weight 265.28
_chemical_name_systematic
;
DL-methioninium maleate
;
_space_group_IT_number 14
_symmetry_cell_setting monoclinic
_symmetry_space_group_name_Hall '-P 2ybc'
_symmetry_space_group_name_H-M 'P 1 21/c 1'
_atom_sites_solution_hydrogens geom
_atom_sites_solution_primary direct
_atom_sites_solution_secondary difmap
_audit_creation_method SHELXL-97
_cell_angle_alpha 90.00(7)
_cell_angle_beta 102.34(3)
_cell_angle_gamma 90.00(4)
_cell_formula_units_Z 4
_cell_length_a 11.070(2)
_cell_length_b 5.746(5)
_cell_length_c 19.697(14)
_cell_measurement_reflns_used 25
_cell_measurement_temperature 293(2)
_cell_measurement_theta_max 24
_cell_measurement_theta_min 16
_cell_volume 1223.9(14)
_computing_cell_refinement 'CAD-4 Software'
_computing_data_collection 'CAD-4 Software (Enraf-Nonius, 1989)'
_computing_data_reduction 'CAD-4 Software'
_computing_molecular_graphics 'PLATON (spek, 1999)'
_computing_publication_material SHELXL97
_computing_structure_refinement 'SHELXL97 (Sheldrick, 1997)'
_computing_structure_solution 'SHELXS97 (Sheldrick, 1990)'
_diffrn_ambient_temperature 293(2)
_diffrn_measured_fraction_theta_full 0.888
_diffrn_measured_fraction_theta_max 0.888
_diffrn_measurement_device_type 'Enraf-Nonius CAD-4'
_diffrn_measurement_method \w-2\q
_diffrn_radiation_monochromator graphite
_diffrn_radiation_source 'fine-focus sealed tube'
_diffrn_radiation_type CuK\a
_diffrn_radiation_wavelength 1.54180
_diffrn_reflns_av_R_equivalents 0.0126
_diffrn_reflns_av_sigmaI/netI 0.0094
_diffrn_reflns_limit_h_max 13
_diffrn_reflns_limit_h_min 0
_diffrn_reflns_limit_k_max 6
_diffrn_reflns_limit_k_min 0
_diffrn_reflns_limit_l_max 23
_diffrn_reflns_limit_l_min -23
_diffrn_reflns_number 2298
_diffrn_reflns_theta_full 67.97
_diffrn_reflns_theta_max 67.97
_diffrn_reflns_theta_min 4.09
_diffrn_standards_decay_% none
_diffrn_standards_interval_time 60
_diffrn_standards_number 3
_exptl_absorpt_coefficient_mu 2.545
_exptl_absorpt_correction_T_max 0.77
_exptl_absorpt_correction_T_min 0.52
_exptl_absorpt_correction_type '\y scan'
_exptl_absorpt_process_details '(North et al., 1968)'
_exptl_crystal_colour colorless
_exptl_crystal_density_diffrn 1.440
_exptl_crystal_density_meas 1.44
_exptl_crystal_density_method 'flotation in a xylene/bromoform mixture'
_exptl_crystal_description needle
_exptl_crystal_F_000 560
_exptl_crystal_size_max 0.30
_exptl_crystal_size_mid 0.20
_exptl_crystal_size_min 0.10
_refine_diff_density_max 0.408
_refine_diff_density_min -0.226
_refine_ls_extinction_coef 0.0036(6)
_refine_ls_extinction_expression Fc^*^=kFc[1+0.001xFc^2^\l^3^/sin(2\q)]^-1/4^
_refine_ls_extinction_method SHELXL97
_refine_ls_goodness_of_fit_ref 0.934
_refine_ls_hydrogen_treatment constr
_refine_ls_matrix_type full
_refine_ls_number_parameters 157
_refine_ls_number_reflns 2192
_refine_ls_number_restraints 0
_refine_ls_restrained_S_all 0.934
_refine_ls_R_factor_all 0.0451
_refine_ls_R_factor_gt 0.0424
_refine_ls_shift/su_max <0.001
_refine_ls_shift/su_mean 0.000
_refine_ls_structure_factor_coef Fsqd
_refine_ls_weighting_details 'calc w = 1/[\s^2^(Fo^2^)+(0.0859P)^2^+0.8155P] where P = (Fo^2^+2Fc^2^)/3'
_refine_ls_weighting_scheme calc
_refine_ls_wR_factor_gt 0.1247
_refine_ls_wR_factor_ref 0.1290
_reflns_number_gt 2029
_reflns_number_total 2192
_reflns_threshold_expression I>2\s(I)
_cod_data_source_file ww6012.cif
_cod_data_source_block I
_cod_original_sg_symbol_H-M 'P 21/c'
_cod_database_code 2201205
_cod_database_fobs_code 2201205

loop_
_symmetry_equiv_pos_as_xyz
'x, y, z'
'-x, y+1/2, -z+1/2'
'-x, -y, -z'
'x, -y-1/2, z-1/2'

loop_
_atom_site_label
_atom_site_fract_x
_atom_site_fract_y
_atom_site_fract_z
_atom_site_U_iso_or_equiv
_atom_site_adp_type
_atom_site_calc_flag
_atom_site_refinement_flags
_atom_site_occupancy
_atom_site_disorder_assembly
_atom_site_disorder_group
_atom_site_type_symbol
S1 0.92165(7) 0.45582(15) 0.08362(4) 0.0714(3) Uani d . 1 . . S
O1 0.76509(13) 0.1339(3) 0.25590(8) 0.0501(4) Uani d . 1 . . O
H1 0.7430 0.0334 0.2802 0.075 Uiso calc R 1 . . H
O2 0.56744(15) 0.2239(3) 0.23299(11) 0.0690(6) Uani d . 1 . . O
N1 0.60262(13) 0.6312(3) 0.17681(7) 0.0337(4) Uani d . 1 . . N
H1A 0.6165 0.7482 0.1499 0.051 Uiso calc R 1 . . H
H1B 0.6040 0.6843 0.2194 0.051 Uiso calc R 1 . . H
H1C 0.5290 0.5688 0.1593 0.051 Uiso calc R 1 . . H
C1 0.67023(17) 0.2584(3) 0.22658(9) 0.0356(4) Uani d . 1 . . C
C2 0.70017(16) 0.4516(3) 0.17996(9) 0.0328(4) Uani d . 1 . . C
H2A 0.6923 0.3873 0.1331 0.039 Uiso calc R 1 . . H
C3 0.82999(18) 0.5536(4) 0.20232(10) 0.0404(5) Uani d . 1 . . C
H3A 0.8292 0.7129 0.1859 0.048 Uiso calc R 1 . . H
H3B 0.8528 0.5566 0.2527 0.048 Uiso calc R 1 . . H
C4 0.9266(2) 0.4177(5) 0.17485(13) 0.0530(6) Uani d . 1 . . C
H4A 0.9163 0.2536 0.1837 0.064 Uiso calc R 1 . . H
H4B 1.0078 0.4635 0.2007 0.064 Uiso calc R 1 . . H
C5 0.9835(4) 0.7435(7) 0.08380(19) 0.0922(11) Uani d . 1 . . C
H5A 0.9862 0.7878 0.0372 0.138 Uiso calc R 1 . . H
H5B 1.0655 0.7468 0.1122 0.138 Uiso calc R 1 . . H
H5C 0.9319 0.8503 0.1021 0.138 Uiso calc R 1 . . H
O3 0.40000(15) 0.3128(3) -0.01795(7) 0.0492(4) Uani d . 1 . . O
H3 0.3917 0.3559 0.0205 0.074 Uiso calc R 1 . . H
O4 0.34345(16) 0.0188(3) -0.08797(7) 0.0523(4) Uani d . 1 . . O
O5 0.37431(15) 0.4261(3) 0.09854(7) 0.0469(4) Uani d . 1 . . O
O6 0.28360(14) 0.2746(3) 0.17866(7) 0.0455(4) Uani d . 1 . . O
C6 0.35539(18) 0.1060(3) -0.02994(9) 0.0370(4) Uani d . 1 . . C
C7 0.3211(2) -0.0342(4) 0.02625(10) 0.0435(5) Uani d . 1 . . C
H7 0.3058 -0.1906 0.0157 0.052 Uiso calc R 1 . . H
C8 0.3089(2) 0.0286(4) 0.08944(10) 0.0428(5) Uani d . 1 . . C
H8 0.2879 -0.0915 0.1164 0.051 Uiso calc R 1 . . H
C9 0.32351(17) 0.2606(3) 0.12396(9) 0.0359(4) Uani d . 1 . . C

loop_
_atom_site_aniso_label
_atom_site_aniso_U_11
_atom_site_aniso_U_22
_atom_site_aniso_U_33
_atom_site_aniso_U_12
_atom_site_aniso_U_13
_atom_site_aniso_U_23
S1 0.0704(5) 0.0930(6) 0.0621(4) -0.0109(4) 0.0389(3) -0.0187(3)
O1 0.0414(8) 0.0522(9) 0.0585(9) 0.0035(7) 0.0150(6) 0.0198(7)
O2 0.0436(9) 0.0777(13) 0.0926(13) 0.0053(8) 0.0301(8) 0.0461(10)
N1 0.0374(8) 0.0356(8) 0.0308(7) -0.0023(6) 0.0132(6) -0.0005(6)
C1 0.0382(10) 0.0376(10) 0.0339(9) -0.0034(7) 0.0141(7) 0.0002(7)
C2 0.0362(9) 0.0348(10) 0.0308(8) -0.0025(7) 0.0148(7) -0.0020(7)
C3 0.0385(10) 0.0450(11) 0.0408(10) -0.0086(8) 0.0156(8) -0.0025(8)
C4 0.0425(11) 0.0591(14) 0.0630(14) 0.0012(10) 0.0234(10) 0.0050(11)
C5 0.095(2) 0.111(3) 0.082(2) -0.020(2) 0.0430(18) 0.0191(19)
O3 0.0753(10) 0.0447(9) 0.0309(7) -0.0209(7) 0.0187(7) -0.0027(6)
O4 0.0863(12) 0.0441(9) 0.0310(7) -0.0086(7) 0.0224(7) -0.0053(6)
O5 0.0706(10) 0.0398(8) 0.0318(7) -0.0169(7) 0.0140(6) -0.0035(6)
O6 0.0577(9) 0.0492(9) 0.0343(7) -0.0067(7) 0.0199(6) -0.0072(6)
C6 0.0466(10) 0.0373(10) 0.0290(9) -0.0016(8) 0.0120(7) 0.0003(7)
C7 0.0663(13) 0.0318(10) 0.0360(10) -0.0095(9) 0.0192(9) -0.0025(8)
C8 0.0615(12) 0.0369(11) 0.0335(9) -0.0123(9) 0.0184(9) 0.0011(8)
C9 0.0410(10) 0.0399(10) 0.0267(8) -0.0049(8) 0.0074(7) -0.0014(7)

loop_
_atom_type_symbol
_atom_type_description
_atom_type_scat_dispersion_real
_atom_type_scat_dispersion_imag
_atom_type_scat_source
S S 0.3331 0.5567 'International Tables Vol C Tables 4.2.6.8 and 6.1.1.4'
C C 0.0181 0.0091 'International Tables Vol C Tables 4.2.6.8 and 6.1.1.4'
H H 0.0000 0.0000 'International Tables Vol C Tables 4.2.6.8 and 6.1.1.4'
N N 0.0311 0.0180 'International Tables Vol C Tables 4.2.6.8 and 6.1.1.4'
O O 0.0492 0.0322 'International Tables Vol C Tables 4.2.6.8 and 6.1.1.4'

loop_
_geom_angle_atom_site_label_1
_geom_angle_atom_site_label_2
_geom_angle_atom_site_label_3
_geom_angle
_geom_angle_publ_flag
C5 S1 C4 100.40(16) yes
C1 O1 H1 109.5 ?
C2 N1 H1A 109.5 ?
C2 N1 H1B 109.5 ?
H1A N1 H1B 109.5 ?
C2 N1 H1C 109.5 ?
H1A N1 H1C 109.5 ?
H1B N1 H1C 109.5 ?
O2 C1 O1 124.22(19) yes
O2 C1 C2 121.52(18) yes
O1 C1 C2 114.22(16) yes
N1 C2 C1 106.38(14) yes
N1 C2 C3 112.10(16) yes
C1 C2 C3 114.77(16) yes
N1 C2 H2A 107.8 ?
C1 C2 H2A 107.8 ?
C3 C2 H2A 107.8 ?
C4 C3 C2 113.06(18) yes
C4 C3 H3A 109.0 ?
C2 C3 H3A 109.0 ?
C4 C3 H3B 109.0 ?
C2 C3 H3B 109.0 ?
H3A C3 H3B 107.8 ?
C3 C4 S1 114.88(17) yes
C3 C4 H4A 108.5 ?
S1 C4 H4A 108.5 ?
C3 C4 H4B 108.5 ?
S1 C4 H4B 108.5 ?
H4A C4 H4B 107.5 ?
S1 C5 H5A 109.5 ?
S1 C5 H5B 109.5 ?
H5A C5 H5B 109.5 ?
S1 C5 H5C 109.5 ?
H5A C5 H5C 109.5 ?
H5B C5 H5C 109.5 ?
C6 O3 H3 109.5 ?
O4 C6 O3 120.45(18) yes
O4 C6 C7 118.64(19) yes
O3 C6 C7 120.88(17) yes
C8 C7 C6 130.13(19) yes
C8 C7 H7 114.9 ?
C6 C7 H7 114.9 ?
C7 C8 C9 130.34(18) yes
C7 C8 H8 114.8 ?
C9 C8 H8 114.8 ?
O6 C9 O5 124.26(19) yes
O6 C9 C8 115.25(18) yes
O5 C9 C8 120.48(17) yes

loop_
_geom_bond_atom_site_label_1
_geom_bond_atom_site_label_2
_geom_bond_site_symmetry_2
_geom_bond_distance
_geom_bond_publ_flag
S1 C5 . 1.789(4) yes
S1 C4 . 1.800(3) yes
O1 C1 . 1.299(3) yes
O1 H1 . 0.8200 ?
O2 C1 . 1.188(2) yes
N1 C2 . 1.485(2) yes
N1 H1A . 0.8900 ?
N1 H1B . 0.8900 ?
N1 H1C . 0.8900 ?
C1 C2 . 1.522(3) yes
C2 C3 . 1.527(3) yes
C2 H2A . 0.9800 ?
C3 C4 . 1.515(3) yes
C3 H3A . 0.9700 ?
C3 H3B . 0.9700 ?
C4 H4A . 0.9700 ?
C4 H4B . 0.9700 ?
C5 H5A . 0.9600 ?
C5 H5B . 0.9600 ?
C5 H5C . 0.9600 ?
O3 C6 . 1.289(3) yes
O3 H3 . 0.8200 ?
O4 C6 . 1.229(2) yes
O5 C9 . 1.261(2) yes
O6 C9 . 1.251(2) yes
C6 C7 . 1.482(3) yes
C7 C8 . 1.330(3) ?
C7 H7 . 0.9300 ?
C8 C9 . 1.489(3) yes
C8 H8 . 0.9300 ?

loop_
_geom_hbond_atom_site_label_D
_geom_hbond_atom_site_label_H
_geom_hbond_atom_site_label_A
_geom_hbond_site_symmetry_A
_geom_hbond_distance_DH
_geom_hbond_distance_HA
_geom_hbond_distance_DA
_geom_hbond_angle_DHA
O1 H1 O6 2_645 0.82 1.75 2.552(3) 166.0
O3 H3 O5 . 0.82 1.64 2.459(3) 176.6
N1 H1A O4 3_665 0.89 1.92 2.812(3) 174.5
N1 H1B O6 2_655 0.89 2.19 2.973(3) 147.0
N1 H1B O2 2_655 0.89 2.30 2.900(2) 124.7
N1 H1C O5 . 0.89 2.04 2.914(3) 166.9
C2 H2A O4 3_655 0.98 2.50 3.233(4) 131.5

loop_
_geom_torsion_atom_site_label_1
_geom_torsion_atom_site_label_2
_geom_torsion_atom_site_label_3
_geom_torsion_atom_site_label_4
_geom_torsion
O2 C1 C2 N1 26.6(3)
O1 C1 C2 N1 -155.56(16)
O2 C1 C2 C3 151.2(2)
O1 C1 C2 C3 -31.0(2)
N1 C2 C3 C4 -152.86(17)
C1 C2 C3 C4 85.6(2)
C2 C3 C4 S1 73.9(2)
C5 S1 C4 C3 73.4(2)
O4 C6 C7 C8 -169.5(2)
O3 C6 C7 C8 12.4(4)
C6 C7 C8 C9 1.2(4)
C7 C8 C9 O6 167.1(2)
C7 C8 C9 O5 -13.7(4)
